data_7154653
loop_
_publ_author_name
'Chen, Guo-Qiang'
'T\"urkyilmaz, Fatma'
'Daniliuc, Constantin G.'
'Bannwarth, Christoph'
'Grimme, Stefan'
'Kehr, Gerald'
'Erker, Gerhard'

_publ_section_title
;
 Enamine/butadienylborane cycloaddition in the frustrated Lewis pair
 regime.
;
_journal_issue 42
_journal_name_full 'Organic &amp; biomolecular chemistry'
_journal_page_first 10477
_journal_page_last 10486
_journal_paper_doi 10.1039/c5ob01602a
_journal_volume 13
_journal_year 2015
_chemical_formula_sum 'C29 H24 B F10 N'
_chemical_formula_weight 587.30
_chemical_name_systematic
; 
 ? 
;
_space_group_IT_number 14
_symmetry_cell_setting monoclinic
_symmetry_space_group_name_Hall '-P 2ybc'
_symmetry_space_group_name_H-M 'P 1 21/c 1'
_atom_sites_solution_hydrogens geom
_atom_sites_solution_primary direct
_atom_sites_solution_secondary difmap
_audit_creation_method SHELXL-97
_audit_update_record
;
2015-07-07 deposited with the CCDC.
2015-08-19 downloaded from the CCDC.
;
_cell_angle_alpha 90.00
_cell_angle_beta 95.8140(10)
_cell_angle_gamma 90.00
_cell_formula_units_Z 4
_cell_length_a 8.3829(2)
_cell_length_b 18.0928(5)
_cell_length_c 18.0057(6)
_cell_measurement_reflns_used 4998
_cell_measurement_temperature 223(2)
_cell_measurement_theta_max 28.28
_cell_measurement_theta_min 4.08
_cell_volume 2716.88(13)
_computing_cell_refinement 'Collect (Nonius B.V., 1998)'
_computing_data_collection 'Collect (Nonius B.V., 1998)'
_computing_data_reduction 'Denzo-SMN (Otwinowski & Minor, 1997)'
_computing_molecular_graphics 'XP (BrukerAXS, 2000)'
_computing_publication_material 'SHELXL-97 (Sheldrick, 1997)'
_computing_structure_refinement 'SHELXL-97 (Sheldrick, 1997)'
_computing_structure_solution 'SHELXS-97 (Sheldrick, 1990)'
_diffrn_ambient_temperature 223(2)
_diffrn_measured_fraction_theta_full 0.976
_diffrn_measured_fraction_theta_max 0.976
_diffrn_measurement_device_type 'Nonius KappaCCD APEXII'
_diffrn_measurement_method '\w and \f scans'
_diffrn_radiation_monochromator 'Montel mirror'
_diffrn_radiation_source 'rotating anode Nonius FR591'
_diffrn_radiation_type MoK\a
_diffrn_radiation_wavelength 0.71073
_diffrn_reflns_av_R_equivalents 0.063
_diffrn_reflns_av_sigmaI/netI 0.0591
_diffrn_reflns_limit_h_max 9
_diffrn_reflns_limit_h_min -9
_diffrn_reflns_limit_k_max 19
_diffrn_reflns_limit_k_min -21
_diffrn_reflns_limit_l_max 21
_diffrn_reflns_limit_l_min -21
_diffrn_reflns_number 15978
_diffrn_reflns_theta_full 25.00
_diffrn_reflns_theta_max 25.00
_diffrn_reflns_theta_min 4.09
_exptl_absorpt_coefficient_mu 0.131
_exptl_absorpt_correction_T_max 0.9961
_exptl_absorpt_correction_T_min 0.9845
_exptl_absorpt_correction_type multi-scan
_exptl_absorpt_process_details 'Denzo (Otwinowski, Borek, Majewski & Minor, 2003)'
_exptl_crystal_colour colourless
_exptl_crystal_density_diffrn 1.436
_exptl_crystal_density_method 'not measured'
_exptl_crystal_description needle
_exptl_crystal_F_000 1200
_exptl_crystal_size_max 0.12
_exptl_crystal_size_mid 0.06
_exptl_crystal_size_min 0.03
_refine_diff_density_max 0.199
_refine_diff_density_min -0.211
_refine_diff_density_rms 0.049
_refine_ls_extinction_method none
_refine_ls_goodness_of_fit_ref 1.133
_refine_ls_hydrogen_treatment constr
_refine_ls_matrix_type full
_refine_ls_number_parameters 402
_refine_ls_number_reflns 4665
_refine_ls_number_restraints 60
_refine_ls_restrained_S_all 1.130
_refine_ls_R_factor_all 0.1102
_refine_ls_R_factor_gt 0.0707
_refine_ls_shift/su_max 0.000
_refine_ls_shift/su_mean 0.000
_refine_ls_structure_factor_coef Fsqd
_refine_ls_weighting_details 'calc w=1/[\s^2^(Fo^2^)+(0.0185P)^2^+3.9763P] where P=(Fo^2^+2Fc^2^)/3'
_refine_ls_weighting_scheme calc
_refine_ls_wR_factor_gt 0.1269
_refine_ls_wR_factor_ref 0.1488
_reflns_number_gt 3183
_reflns_number_total 4665
_reflns_threshold_expression >2sigma(I)
_cod_data_source_file c5ob01602a2.cif
_cod_data_source_block erk7890
_cod_depositor_comments 'Adding full bibliography for 7154649--7154656.cif.'
_cod_original_sg_symbol_H-M P21/c
_cod_database_code 7154653

loop_
_symmetry_equiv_pos_as_xyz
'x, y, z'
'-x, y+1/2, -z+1/2'
'-x, -y, -z'
'x, -y-1/2, z-1/2'

loop_
_atom_site_label
_atom_site_type_symbol
_atom_site_fract_x
_atom_site_fract_y
_atom_site_fract_z
_atom_site_U_iso_or_equiv
_atom_site_adp_type
_atom_site_occupancy
_atom_site_symmetry_multiplicity
_atom_site_calc_flag
_atom_site_refinement_flags
_atom_site_disorder_assembly
_atom_site_disorder_group
N11 N 0.5537(4) 0.71263(16) 0.15079(17) 0.0416(7) Uani 1 1 d . . .
C4 C 0.0858(4) 0.7754(2) 0.1246(2) 0.0409(9) Uani 1 1 d D . .
H4 H 0.0554 0.8208 0.1444 0.049 Uiso 1 1 calc R A 1
C5 C 0.047(2) 0.7663(10) 0.0437(6) 0.037(3) Uani 0.59(6) 1 d PDU B 1
C6 C -0.019(2) 0.8194(13) 0.0011(7) 0.049(3) Uani 0.59(6) 1 d PDU B 1
H6A H -0.0433 0.8651 0.0223 0.058 Uiso 0.59(6) 1 calc PR B 1
H6B H -0.0426 0.8117 -0.0504 0.058 Uiso 0.59(6) 1 calc PR B 1
C7 C 0.085(2) 0.6920(11) 0.0122(8) 0.051(4) Uani 0.59(6) 1 d PDU B 1
H7A H 0.0463 0.6903 -0.0404 0.076 Uiso 0.59(6) 1 calc PR B 1
H7B H 0.0333 0.6535 0.0386 0.076 Uiso 0.59(6) 1 calc PR B 1
H7C H 0.2002 0.6843 0.0181 0.076 Uiso 0.59(6) 1 calc PR B 1
C5A C 0.031(4) 0.7512(14) 0.0473(8) 0.038(5) Uani 0.41(6) 1 d PDU B 2
C6A C -0.047(3) 0.7983(17) 0.0003(10) 0.047(5) Uani 0.41(6) 1 d PDU B 2
H601 H -0.0675 0.8467 0.0159 0.057 Uiso 0.41(6) 1 calc PR B 2
H602 H -0.0824 0.7833 -0.0486 0.057 Uiso 0.41(6) 1 calc PR B 2
C7A C 0.058(3) 0.6740(15) 0.0207(14) 0.062(6) Uani 0.41(6) 1 d PDU B 2
H701 H 0.0107 0.6687 -0.0304 0.093 Uiso 0.41(6) 1 calc PR B 2
H702 H 0.0088 0.6390 0.0522 0.093 Uiso 0.41(6) 1 calc PR B 2
H703 H 0.1723 0.6644 0.0232 0.093 Uiso 0.41(6) 1 calc PR B 2
C3 C 0.1581(4) 0.7282(2) 0.17380(19) 0.0384(9) Uani 1 1 d . B .
H3 H 0.1714 0.6800 0.1558 0.046 Uiso 1 1 calc R . .
C2 C 0.4235(4) 0.7596(2) 0.2568(2) 0.0393(9) Uani 1 1 d . B .
H2A H 0.4344 0.8075 0.2324 0.047 Uiso 1 1 calc R . .
H2B H 0.4737 0.7639 0.3082 0.047 Uiso 1 1 calc R . .
C1 C 0.5119(4) 0.70397(19) 0.2178(2) 0.0382(9) Uani 1 1 d . . .
C12 C 0.6581(5) 0.6606(2) 0.1144(2) 0.0545(11) Uani 1 1 d . . .
H12A H 0.7001 0.6234 0.1509 0.065 Uiso 1 1 calc R . .
H12B H 0.7495 0.6878 0.0981 0.065 Uiso 1 1 calc R . .
C13 C 0.5704(7) 0.6217(3) 0.0474(3) 0.0827(17) Uani 1 1 d . . .
H13A H 0.4861 0.5908 0.0639 0.124 Uiso 1 1 calc R . .
H13B H 0.6453 0.5912 0.0234 0.124 Uiso 1 1 calc R . .
H13C H 0.5237 0.6582 0.0123 0.124 Uiso 1 1 calc R . .
C14 C 0.5187(5) 0.7812(2) 0.1077(2) 0.0465(10) Uani 1 1 d . . .
H14A H 0.4157 0.8013 0.1196 0.056 Uiso 1 1 calc R . .
H14B H 0.5091 0.7697 0.0542 0.056 Uiso 1 1 calc R . .
C15 C 0.6475(5) 0.8388(2) 0.1243(3) 0.0585(12) Uani 1 1 d . . .
H15A H 0.6522 0.8530 0.1765 0.088 Uiso 1 1 calc R . .
H15B H 0.6228 0.8819 0.0931 0.088 Uiso 1 1 calc R . .
H15C H 0.7502 0.8187 0.1141 0.088 Uiso 1 1 calc R . .
C21 C 0.5500(4) 0.6337(2) 0.2586(2) 0.0414(9) Uani 1 1 d . . .
C22 C 0.6471(5) 0.6347(2) 0.3262(2) 0.0502(10) Uani 1 1 d . . .
H22 H 0.6915 0.6796 0.3447 0.060 Uiso 1 1 calc R . .
C23 C 0.6782(5) 0.5708(3) 0.3656(3) 0.0652(13) Uani 1 1 d . . .
H23 H 0.7446 0.5720 0.4109 0.078 Uiso 1 1 calc R . .
C24 C 0.6133(6) 0.5046(3) 0.3396(3) 0.0685(13) Uani 1 1 d . . .
H24 H 0.6363 0.4608 0.3667 0.082 Uiso 1 1 calc R . .
C25 C 0.5149(6) 0.5031(2) 0.2740(3) 0.0629(13) Uani 1 1 d . . .
H25 H 0.4681 0.4582 0.2568 0.075 Uiso 1 1 calc R . .
C26 C 0.4838(5) 0.5672(2) 0.2328(2) 0.0512(10) Uani 1 1 d . . .
H26 H 0.4178 0.5656 0.1874 0.061 Uiso 1 1 calc R . .
B1 B 0.2258(5) 0.7417(2) 0.2593(2) 0.0356(9) Uani 1 1 d . . .
C31 C 0.1376(4) 0.81236(19) 0.29620(19) 0.0369(8) Uani 1 1 d . B .
F32 F 0.3682(3) 0.88268(12) 0.34024(14) 0.0606(7) Uani 1 1 d . B .
C32 C 0.2059(5) 0.8747(2) 0.3307(2) 0.0417(9) Uani 1 1 d . . .
F33 F 0.1990(3) 0.99046(13) 0.39129(16) 0.0759(8) Uani 1 1 d . . .
C33 C 0.1222(5) 0.9320(2) 0.3587(2) 0.0484(10) Uani 1 1 d . B .
F34 F -0.1259(3) 0.98258(13) 0.38489(15) 0.0729(8) Uani 1 1 d . B .
C34 C -0.0417(5) 0.9285(2) 0.3556(2) 0.0497(10) Uani 1 1 d . . .
F35 F -0.2779(3) 0.86158(14) 0.32375(14) 0.0664(7) Uani 1 1 d . . .
C35 C -0.1185(5) 0.8680(2) 0.3246(2) 0.0459(10) Uani 1 1 d . B .
F36 F -0.1140(2) 0.75367(12) 0.26649(12) 0.0513(6) Uani 1 1 d . B .
C36 C -0.0298(4) 0.8127(2) 0.29546(19) 0.0404(9) Uani 1 1 d . . .
C41 C 0.2007(4) 0.66954(19) 0.31307(19) 0.0368(8) Uani 1 1 d . B .
F42 F 0.0224(3) 0.60233(13) 0.22629(12) 0.0605(7) Uani 1 1 d . B .
C42 C 0.1097(4) 0.6068(2) 0.2943(2) 0.0410(9) Uani 1 1 d . . .
F43 F 0.0087(3) 0.48721(12) 0.31576(14) 0.0682(7) Uani 1 1 d . . .
C43 C 0.0970(5) 0.54608(19) 0.3393(2) 0.0455(10) Uani 1 1 d . B .
F44 F 0.1682(3) 0.48729(12) 0.45459(14) 0.0713(8) Uani 1 1 d . B .
C44 C 0.1791(5) 0.5456(2) 0.4092(2) 0.0497(10) Uani 1 1 d . . .
F45 F 0.3491(3) 0.60590(14) 0.50100(13) 0.0738(8) Uani 1 1 d . . .
C45 C 0.2689(5) 0.6054(2) 0.4322(2) 0.0479(10) Uani 1 1 d . B .
F46 F 0.3653(3) 0.72324(12) 0.41402(12) 0.0559(6) Uani 1 1 d . B .
C46 C 0.2767(4) 0.66483(19) 0.3857(2) 0.0400(9) Uani 1 1 d . . .

loop_
_atom_site_aniso_label
_atom_site_aniso_U_11
_atom_site_aniso_U_22
_atom_site_aniso_U_33
_atom_site_aniso_U_23
_atom_site_aniso_U_13
_atom_site_aniso_U_12
N11 0.0398(18) 0.0470(18) 0.0380(18) 0.0033(15) 0.0034(14) 0.0064(14)
C4 0.040(2) 0.050(2) 0.033(2) -0.0017(18) 0.0028(17) 0.0020(18)
C5 0.036(5) 0.045(5) 0.032(5) 0.006(3) 0.005(3) -0.002(5)
C6 0.052(5) 0.058(6) 0.036(4) 0.008(4) 0.002(4) -0.005(5)
C7 0.059(6) 0.056(6) 0.037(5) -0.002(4) 0.003(4) -0.002(5)
C5A 0.040(7) 0.047(7) 0.026(6) 0.009(5) 0.004(4) 0.000(6)
C6A 0.052(7) 0.052(7) 0.037(6) 0.002(5) -0.001(5) -0.002(6)
C7A 0.068(8) 0.066(8) 0.052(7) -0.006(6) 0.009(5) -0.006(6)
C3 0.037(2) 0.043(2) 0.034(2) -0.0016(17) 0.0021(16) -0.0025(17)
C2 0.037(2) 0.044(2) 0.036(2) 0.0046(17) 0.0016(17) -0.0026(17)
C1 0.031(2) 0.045(2) 0.036(2) 0.0027(17) -0.0043(16) -0.0041(16)
C12 0.058(3) 0.061(3) 0.046(2) 0.007(2) 0.010(2) 0.018(2)
C13 0.112(4) 0.083(3) 0.051(3) -0.008(3) 0.002(3) 0.039(3)
C14 0.049(2) 0.053(2) 0.039(2) 0.0140(18) 0.0094(18) 0.0093(19)
C15 0.054(3) 0.057(3) 0.067(3) 0.013(2) 0.015(2) 0.006(2)
C21 0.038(2) 0.046(2) 0.040(2) 0.0081(18) 0.0032(17) 0.0008(17)
C22 0.049(2) 0.055(2) 0.044(2) 0.015(2) -0.0072(19) -0.005(2)
C23 0.055(3) 0.077(3) 0.061(3) 0.028(3) -0.009(2) -0.002(2)
C24 0.071(3) 0.059(3) 0.076(3) 0.031(3) 0.009(3) 0.007(2)
C25 0.071(3) 0.044(2) 0.074(3) 0.008(2) 0.009(3) -0.005(2)
C26 0.056(3) 0.047(2) 0.049(3) 0.0003(19) -0.001(2) 0.001(2)
B1 0.035(2) 0.038(2) 0.033(2) 0.0016(18) -0.0011(18) -0.0028(18)
C31 0.044(2) 0.0400(19) 0.0267(19) 0.0039(16) 0.0016(16) -0.0057(17)
F32 0.0464(14) 0.0610(14) 0.0741(17) -0.0193(13) 0.0051(12) -0.0158(11)
C32 0.043(2) 0.043(2) 0.040(2) 0.0014(18) 0.0058(18) -0.0064(18)
F33 0.0812(19) 0.0508(14) 0.096(2) -0.0271(14) 0.0116(16) -0.0172(13)
C33 0.061(3) 0.039(2) 0.044(2) -0.0043(18) 0.004(2) -0.012(2)
F34 0.0794(19) 0.0604(15) 0.0807(19) -0.0118(14) 0.0166(15) 0.0160(14)
C34 0.062(3) 0.046(2) 0.043(2) 0.0023(19) 0.013(2) 0.010(2)
F35 0.0416(14) 0.0843(18) 0.0735(18) -0.0120(14) 0.0062(12) 0.0044(12)
C35 0.041(2) 0.057(2) 0.040(2) 0.0019(19) 0.0052(18) 0.004(2)
F36 0.0404(13) 0.0593(14) 0.0536(14) -0.0105(11) 0.0010(11) -0.0099(11)
C36 0.046(2) 0.044(2) 0.029(2) 0.0017(17) -0.0052(17) -0.0081(18)
C41 0.036(2) 0.042(2) 0.032(2) -0.0023(16) 0.0018(16) -0.0038(16)
F42 0.0704(16) 0.0621(14) 0.0450(14) -0.0004(11) -0.0141(12) -0.0236(12)
C42 0.042(2) 0.050(2) 0.031(2) -0.0043(17) 0.0002(17) -0.0041(18)
F43 0.0855(19) 0.0467(13) 0.0716(18) -0.0067(12) 0.0046(15) -0.0259(13)
C43 0.056(3) 0.035(2) 0.047(2) -0.0033(18) 0.011(2) -0.0083(18)
F44 0.101(2) 0.0506(14) 0.0620(17) 0.0196(12) 0.0092(15) -0.0089(14)
C44 0.065(3) 0.041(2) 0.044(2) 0.0083(19) 0.010(2) -0.001(2)
F45 0.102(2) 0.0761(17) 0.0382(14) 0.0139(12) -0.0178(14) -0.0164(15)
C45 0.058(3) 0.050(2) 0.033(2) 0.0021(18) -0.0064(19) -0.001(2)
F46 0.0747(16) 0.0553(13) 0.0346(12) 0.0002(10) -0.0093(11) -0.0218(12)
C46 0.042(2) 0.0370(19) 0.039(2) -0.0017(17) -0.0011(17) -0.0081(17)

loop_
_atom_type_symbol
_atom_type_description
_atom_type_scat_dispersion_real
_atom_type_scat_dispersion_imag
_atom_type_scat_source
C C 0.0033 0.0016 'International Tables Vol C Tables 4.2.6.8 and 6.1.1.4'
H H 0.0000 0.0000 'International Tables Vol C Tables 4.2.6.8 and 6.1.1.4'
B B 0.0013 0.0007 'International Tables Vol C Tables 4.2.6.8 and 6.1.1.4'
N N 0.0061 0.0033 'International Tables Vol C Tables 4.2.6.8 and 6.1.1.4'
F F 0.0171 0.0103 'International Tables Vol C Tables 4.2.6.8 and 6.1.1.4'

loop_
_geom_angle_atom_site_label_1
_geom_angle_atom_site_label_2
_geom_angle_atom_site_label_3
_geom_angle
C1 N11 C14 122.1(3)
C1 N11 C12 124.1(3)
C14 N11 C12 113.3(3)
C3 C4 C5 128.8(7)
C3 C4 C5A 120.7(9)
C5 C4 C5A 12.2(15)
C3 C4 H4 115.6
C5 C4 H4 115.6
C5A C4 H4 122.7
C6 C5 C4 122.2(10)
C6 C5 C7 121.7(10)
C4 C5 C7 116.1(9)
C5 C6 H6A 120.0
C5 C6 H6B 120.0
H6A C6 H6B 120.0
C6A C5A C4 119.6(13)
C6A C5A C7A 118.4(13)
C4 C5A C7A 122.0(13)
C5A C6A H601 120.0
C5A C6A H602 120.0
H601 C6A H602 120.0
C5A C7A H701 109.5
C5A C7A H702 109.5
H701 C7A H702 109.5
C5A C7A H703 109.5
H701 C7A H703 109.5
H702 C7A H703 109.5
C4 C3 B1 129.3(3)
C4 C3 H3 115.4
B1 C3 H3 115.4
C1 C2 B1 115.1(3)
C1 C2 H2A 108.5
B1 C2 H2A 108.5
C1 C2 H2B 108.5
B1 C2 H2B 108.5
H2A C2 H2B 107.5
N11 C1 C2 123.9(3)
N11 C1 C21 119.8(3)
C2 C1 C21 116.2(3)
N11 C12 C13 112.6(4)
N11 C12 H12A 109.1
C13 C12 H12A 109.1
N11 C12 H12B 109.1
C13 C12 H12B 109.1
H12A C12 H12B 107.8
C12 C13 H13A 109.5
C12 C13 H13B 109.5
H13A C13 H13B 109.5
C12 C13 H13C 109.5
H13A C13 H13C 109.5
H13B C13 H13C 109.5
N11 C14 C15 112.1(3)
N11 C14 H14A 109.2
C15 C14 H14A 109.2
N11 C14 H14B 109.2
C15 C14 H14B 109.2
H14A C14 H14B 107.9
C14 C15 H15A 109.5
C14 C15 H15B 109.5
H15A C15 H15B 109.5
C14 C15 H15C 109.5
H15A C15 H15C 109.5
H15B C15 H15C 109.5
C26 C21 C22 118.9(4)
C26 C21 C1 121.2(3)
C22 C21 C1 119.8(3)
C23 C22 C21 120.3(4)
C23 C22 H22 119.8
C21 C22 H22 119.8
C22 C23 C24 120.7(4)
C22 C23 H23 119.6
C24 C23 H23 119.6
C25 C24 C23 119.5(4)
C25 C24 H24 120.3
C23 C24 H24 120.3
C24 C25 C26 120.6(4)
C24 C25 H25 119.7
C26 C25 H25 119.7
C21 C26 C25 120.0(4)
C21 C26 H26 120.0
C25 C26 H26 120.0
C3 B1 C31 112.0(3)
C3 B1 C41 112.9(3)
C31 B1 C41 106.7(3)
C3 B1 C2 104.8(3)
C31 B1 C2 110.0(3)
C41 B1 C2 110.5(3)
C32 C31 C36 111.6(3)
C32 C31 B1 129.1(3)
C36 C31 B1 119.2(3)
F32 C32 C33 114.5(3)
F32 C32 C31 120.4(3)
C33 C32 C31 125.1(4)
F33 C33 C34 119.3(4)
F33 C33 C32 120.9(4)
C34 C33 C32 119.7(4)
F34 C34 C35 120.1(4)
F34 C34 C33 120.9(4)
C35 C34 C33 119.0(4)
F35 C35 C34 120.2(4)
F35 C35 C36 120.6(4)
C34 C35 C36 119.2(4)
F36 C36 C35 115.9(3)
F36 C36 C31 118.8(3)
C35 C36 C31 125.2(3)
C42 C41 C46 111.4(3)
C42 C41 B1 127.0(3)
C46 C41 B1 121.6(3)
F42 C42 C43 114.5(3)
F42 C42 C41 119.9(3)
C43 C42 C41 125.6(3)
F43 C43 C44 119.6(3)
F43 C43 C42 121.4(4)
C44 C43 C42 119.0(3)
F44 C44 C45 120.6(4)
F44 C44 C43 120.3(4)
C45 C44 C43 119.1(4)
F45 C45 C44 119.7(3)
F45 C45 C46 120.5(3)
C44 C45 C46 119.9(3)
F46 C46 C45 116.0(3)
F46 C46 C41 118.9(3)
C45 C46 C41 125.1(3)

loop_
_geom_bond_atom_site_label_1
_geom_bond_atom_site_label_2
_geom_bond_distance
N11 C1 1.299(4)
N11 C14 1.477(4)
N11 C12 1.483(5)
C4 C3 1.331(5)
C4 C5 1.469(9)
C4 C5A 1.488(12)
C4 H4 0.9400
C5 C6 1.317(10)
C5 C7 1.506(10)
C6 H6A 0.9400
C6 H6B 0.9400
C7 H7A 0.9700
C7 H7B 0.9700
C7 H7C 0.9700
C5A C6A 1.326(13)
C5A C7A 1.502(13)
C6A H601 0.9400
C6A H602 0.9400
C7A H701 0.9700
C7A H702 0.9700
C7A H703 0.9700
C3 B1 1.605(5)
C3 H3 0.9400
C2 C1 1.470(5)
C2 B1 1.694(5)
C2 H2A 0.9800
C2 H2B 0.9800
C1 C21 1.488(5)
C12 C13 1.519(6)
C12 H12A 0.9800
C12 H12B 0.9800
C13 H13A 0.9700
C13 H13B 0.9700
C13 H13C 0.9700
C14 C15 1.509(5)
C14 H14A 0.9800
C14 H14B 0.9800
C15 H15A 0.9700
C15 H15B 0.9700
C15 H15C 0.9700
C21 C26 1.385(5)
C21 C22 1.393(5)
C22 C23 1.369(5)
C22 H22 0.9400
C23 C24 1.378(6)
C23 H23 0.9400
C24 C25 1.370(6)
C24 H24 0.9400
C25 C26 1.388(5)
C25 H25 0.9400
C26 H26 0.9400
B1 C31 1.650(5)
B1 C41 1.651(5)
C31 C32 1.383(5)
C31 C36 1.402(5)
F32 C32 1.362(4)
C32 C33 1.376(5)
F33 C33 1.341(4)
C33 C34 1.371(6)
F34 C34 1.345(4)
C34 C35 1.361(6)
F35 C35 1.340(4)
C35 C36 1.380(5)
F36 C36 1.356(4)
C41 C42 1.390(5)
C41 C46 1.398(5)
F42 C42 1.364(4)
C42 C43 1.377(5)
F43 C43 1.341(4)
C43 C44 1.372(5)
F44 C44 1.343(4)
C44 C45 1.359(5)
F45 C45 1.348(4)
C45 C46 1.369(5)
F46 C46 1.361(4)

loop_
_geom_torsion_atom_site_label_1
_geom_torsion_atom_site_label_2
_geom_torsion_atom_site_label_3
_geom_torsion_atom_site_label_4
_geom_torsion
C3 C4 C5 C6 -177.0(12)
C5A C4 C5 C6 132(9)
C3 C4 C5 C7 4(2)
C5A C4 C5 C7 -47(6)
C3 C4 C5A C6A 177.1(18)
C5 C4 C5A C6A -48(6)
C3 C4 C5A C7A -2(3)
C5 C4 C5A C7A 133(9)
C5 C4 C3 B1 169.4(12)
C5A C4 C3 B1 -179.6(16)
C14 N11 C1 C2 1.5(5)
C12 N11 C1 C2 172.9(4)
C14 N11 C1 C21 179.9(3)
C12 N11 C1 C21 -8.6(5)
B1 C2 C1 N11 103.0(4)
B1 C2 C1 C21 -75.6(4)
C1 N11 C12 C13 113.9(4)
C14 N11 C12 C13 -74.0(5)
C1 N11 C14 C15 86.6(4)
C12 N11 C14 C15 -85.7(4)
N11 C1 C21 C26 -63.8(5)
C2 C1 C21 C26 114.8(4)
N11 C1 C21 C22 119.7(4)
C2 C1 C21 C22 -61.7(5)
C26 C21 C22 C23 1.0(6)
C1 C21 C22 C23 177.6(4)
C21 C22 C23 C24 -0.5(7)
C22 C23 C24 C25 -0.8(8)
C23 C24 C25 C26 1.7(7)
C22 C21 C26 C25 -0.2(6)
C1 C21 C26 C25 -176.7(4)
C24 C25 C26 C21 -1.2(7)
C4 C3 B1 C31 23.2(5)
C4 C3 B1 C41 143.7(4)
C4 C3 B1 C2 -96.0(4)
C1 C2 B1 C3 -53.2(4)
C1 C2 B1 C31 -173.8(3)
C1 C2 B1 C41 68.6(4)
C3 B1 C31 C32 -124.6(4)
C41 B1 C31 C32 111.4(4)
C2 B1 C31 C32 -8.5(5)
C3 B1 C31 C36 56.4(4)
C41 B1 C31 C36 -67.6(4)
C2 B1 C31 C36 172.5(3)
C36 C31 C32 F32 176.7(3)
B1 C31 C32 F32 -2.4(6)
C36 C31 C32 C33 -2.3(5)
B1 C31 C32 C33 178.6(4)
F32 C32 C33 F33 1.0(5)
C31 C32 C33 F33 -179.9(3)
F32 C32 C33 C34 -176.8(3)
C31 C32 C33 C34 2.3(6)
F33 C33 C34 F34 -0.1(6)
C32 C33 C34 F34 177.7(4)
F33 C33 C34 C35 -178.0(4)
C32 C33 C34 C35 -0.2(6)
F34 C34 C35 F35 -0.8(6)
C33 C34 C35 F35 177.1(4)
F34 C34 C35 C36 -179.4(3)
C33 C34 C35 C36 -1.5(6)
F35 C35 C36 F36 0.4(5)
C34 C35 C36 F36 179.0(3)
F35 C35 C36 C31 -177.2(3)
C34 C35 C36 C31 1.3(6)
C32 C31 C36 F36 -177.1(3)
B1 C31 C36 F36 2.1(5)
C32 C31 C36 C35 0.5(5)
B1 C31 C36 C35 179.7(3)
C3 B1 C41 C42 -10.4(5)
C31 B1 C41 C42 113.1(4)
C2 B1 C41 C42 -127.3(4)
C3 B1 C41 C46 168.1(3)
C31 B1 C41 C46 -68.4(4)
C2 B1 C41 C46 51.1(4)
C46 C41 C42 F42 177.9(3)
B1 C41 C42 F42 -3.6(6)
C46 C41 C42 C43 -1.7(6)
B1 C41 C42 C43 176.9(4)
F42 C42 C43 F43 1.9(5)
C41 C42 C43 F43 -178.5(4)
F42 C42 C43 C44 -179.4(4)
C41 C42 C43 C44 0.2(6)
F43 C43 C44 F44 -1.7(6)
C42 C43 C44 F44 179.6(4)
F43 C43 C44 C45 179.6(4)
C42 C43 C44 C45 0.8(6)
F44 C44 C45 F45 0.7(6)
C43 C44 C45 F45 179.4(4)
F44 C44 C45 C46 -179.0(4)
C43 C44 C45 C46 -0.2(6)
F45 C45 C46 F46 -1.6(6)
C44 C45 C46 F46 178.1(4)
F45 C45 C46 C41 178.9(4)
C44 C45 C46 C41 -1.5(6)
C42 C41 C46 F46 -177.2(3)
B1 C41 C46 F46 4.1(5)
C42 C41 C46 C45 2.3(6)
B1 C41 C46 C45 -176.4(4)
